data_7717503
loop_
_publ_author_name
'da Silva, N\'adija Natalice Paix\~ao'
'Palmeira-Mello, Marcos V.'
'Oliveira Ac\'esio, Nath\'alia'
'Moraes, Carlos Andr\'e F'
'Honorato, Jo\~ao'
'Castellano, Eduardo'
'Tavares, Denise Crispim'
'de Oliveira, Katia Mara Mara'
'Batista, Alzir A.'

_publ_section_title
;
 Ru(II)-Diphosphine/N,S-Mercapto Complexes and Their Anti-melanoma
 Properties
;
_journal_name_full 'Dalton Transactions'
_journal_paper_doi 10.1039/D4DT02575J
_journal_year 2024
_chemical_formula_moiety 'C58 H50 Cl N2 O P4 Ru S, F6 P, 2.6[H2O]'
_chemical_formula_sum 'C58 H55.2 Cl F6 N2 O3.6 P5 Ru S'
_chemical_formula_weight 1275.27
_space_group_crystal_system monoclinic
_space_group_IT_number 13
_space_group_name_Hall '-P 2yc'
_space_group_name_H-M_alt 'P 1 2/c 1'
_atom_sites_solution_hydrogens geom
_atom_sites_solution_primary dual
_audit_creation_date 2024-05-10
_audit_creation_method
;
Olex2 1.5
(compiled 2024.02.16 svn.r378c4104 for OlexSys, GUI svn.r6928)
;
_audit_update_record
;
2024-05-14 deposited with the CCDC.	2024-11-11 downloaded from the CCDC.
;
_cell_angle_alpha 90
_cell_angle_beta 99.3892(12)
_cell_angle_gamma 90
_cell_formula_units_Z 4
_cell_length_a 17.7150(2)
_cell_length_b 11.48250(12)
_cell_length_c 28.1918(3)
_cell_measurement_reflns_used 28588
_cell_measurement_temperature 293(2)
_cell_measurement_theta_max 30.9610
_cell_measurement_theta_min 1.9120
_cell_volume 5657.74(11)
_computing_cell_refinement 'CrysAlisPro 1.171.42.55a (Rigaku OD, 2022)'
_computing_data_collection 'CrysAlisPro 1.171.42.55a (Rigaku OD, 2022)'
_computing_data_reduction 'CrysAlisPro 1.171.42.55a (Rigaku OD, 2022)'
_computing_molecular_graphics 'Olex2 1.5 (Dolomanov et al., 2009)'
_computing_publication_material 'Olex2 1.5 (Dolomanov et al., 2009)'
_computing_structure_refinement 'SHELXL 2019/3 (Sheldrick, 2015)'
_computing_structure_solution 'SHELXT 2018/2 (Sheldrick, 2018)'
_diffrn_ambient_temperature 293(2)
_diffrn_detector 'Hybrid Pixel Array Detector'
_diffrn_detector_area_resol_mean 10.0000
_diffrn_detector_type HyPix
_diffrn_measured_fraction_theta_full 0.992
_diffrn_measured_fraction_theta_max 0.991
_diffrn_measurement_details
;
List of Runs (angles in degrees, time in seconds):

  # Type    Start    End  Width  t~exp~   \w     \q     \k     \f   Frames
#--------------------------------------------------------------------------
  1  \w    -29.00   5.00   0.50   92.58    --   -4.60 -27.00 -59.00   68
  2  \w    -78.00 -46.00   0.50   92.58    --   -4.60 -27.00 -59.00   64
  3  \w    -23.00   2.00   0.50   92.58    --   -4.60 -99.00-180.00   50
  4  \w    -15.00  24.00   0.50   92.58    --   -4.60 -99.00 -60.00   78
  5  \w    -17.00  20.00   0.50   92.58    --   -4.60 -99.00-120.00   74
  6  \w    -14.00  68.00   0.50   92.58    --   -4.60  27.00 103.00  164
  7  \w    -20.00   5.00   0.50   92.58    --    5.15 -19.00 -90.00   50
;
_diffrn_measurement_device 'four-circle diffractometer'
_diffrn_measurement_device_type 'XtaLAB Synergy, Dualflex, HyPix'
_diffrn_measurement_method '\w scans'
_diffrn_orient_matrix_type 'CrysAlisPro convention (1999,Acta A55,543-557)'
_diffrn_orient_matrix_UB_11 -0.0343481000
_diffrn_orient_matrix_UB_12 0.0202463000
_diffrn_orient_matrix_UB_13 0.0070426000
_diffrn_orient_matrix_UB_21 -0.0162241000
_diffrn_orient_matrix_UB_22 0.0080617000
_diffrn_orient_matrix_UB_23 -0.0244940000
_diffrn_orient_matrix_UB_31 -0.0142919000
_diffrn_orient_matrix_UB_32 -0.0578044000
_diffrn_orient_matrix_UB_33 -0.0009419000
_diffrn_radiation_monochromator mirror
_diffrn_radiation_probe x-ray
_diffrn_radiation_type 'Mo K\a'
_diffrn_radiation_wavelength 0.71073
_diffrn_reflns_av_R_equivalents 0.0361
_diffrn_reflns_av_unetI/netI 0.0234
_diffrn_reflns_Laue_measured_fraction_full 0.992
_diffrn_reflns_Laue_measured_fraction_max 0.991
_diffrn_reflns_limit_h_max 21
_diffrn_reflns_limit_h_min -19
_diffrn_reflns_limit_k_max 14
_diffrn_reflns_limit_k_min -13
_diffrn_reflns_limit_l_max 34
_diffrn_reflns_limit_l_min -34
_diffrn_reflns_number 43832
_diffrn_reflns_point_group_measured_fraction_full 0.992
_diffrn_reflns_point_group_measured_fraction_max 0.991
_diffrn_reflns_theta_full 25.242
_diffrn_reflns_theta_max 25.750
_diffrn_reflns_theta_min 1.919
_diffrn_source 'micro-focus sealed X-ray tube'
_diffrn_source_type 'PhotonJet (Mo) X-ray Source'
_exptl_absorpt_coefficient_mu 0.570
_exptl_absorpt_correction_T_max 1.00000
_exptl_absorpt_correction_T_min 0.86707
_exptl_absorpt_correction_type multi-scan
_exptl_absorpt_process_details
;
CrysAlisPro 1.171.42.55a (Rigaku Oxford Diffraction, 2022)
Empirical absorption correction using spherical harmonics,
implemented in SCALE3 ABSPACK scaling algorithm.
;
_exptl_crystal_colour 'clear light yellow'
_exptl_crystal_density_diffrn 1.497
_exptl_crystal_description block
_exptl_crystal_F_000 2608
_exptl_crystal_size_max 0.128
_exptl_crystal_size_mid 0.119
_exptl_crystal_size_min 0.05
_refine_diff_density_max 0.849
_refine_diff_density_min -0.592
_refine_diff_density_rms 0.079
_refine_ls_extinction_method none
_refine_ls_goodness_of_fit_ref 1.111
_refine_ls_hydrogen_treatment constr
_refine_ls_matrix_type full
_refine_ls_number_parameters 811
_refine_ls_number_reflns 10730
_refine_ls_number_restraints 948
_refine_ls_restrained_S_all 1.072
_refine_ls_R_factor_all 0.0484
_refine_ls_R_factor_gt 0.0433
_refine_ls_shift/su_max 0.002
_refine_ls_shift/su_mean 0.000
_refine_ls_structure_factor_coef Fsqd
_refine_ls_weighting_details 'w=1/[\s^2^(Fo^2^)+(0.0333P)^2^+15.3108P] where P=(Fo^2^+2Fc^2^)/3'
_refine_ls_weighting_scheme calc
_refine_ls_wR_factor_gt 0.1008
_refine_ls_wR_factor_ref 0.1047
_reflns_Friedel_coverage 0.000
_reflns_number_gt 9724
_reflns_number_total 10730
_reflns_threshold_expression 'I > 2\s(I)'
_cod_data_source_file d4dt02575j2.cif
_cod_data_source_block Ru1-nadija
_cod_original_cell_volume 5657.75(12)
_cod_original_formula_sum 'C58 H55.20 Cl F6 N2 O3.60 P5 Ru S'
_cod_database_code 7717503
_shelx_shelxl_version_number 2019/3
_chemical_oxdiff_formula 'RU1 C20 H20 P3 F6 S1 N3'
_chemical_oxdiff_usercomment 'Cristal NAD'
_shelx_space_group_comment
;
The symmetry employed for this shelxl refinement is uniquely defined
by the following loop, which should always be used as a source of
symmetry information in preference to the above space-group names.
They are only intended as comments.
;
_shelx_estimated_absorpt_t_max 0.972
_shelx_estimated_absorpt_t_min 0.931
_olex2_refinement_description
;
1. Fixed Uiso
 At 1.2 times of:
  All C(H) groups, All C(H,H) groups, All N(H) groups
2. Uiso/Uaniso restraints and constraints
C420 \\sim C430 \\sim C431 \\sim C432 \\sim C433 \\sim C434: within 2A with
sigma of 0.04 and sigma for terminal atoms of 0.08 within 2A
C211 \\sim C231 \\sim C232 \\sim C233 \\sim C234 \\sim C235: within 2A with
sigma of 0.04 and sigma for terminal atoms of 0.08 within 2A
C211 \\sim C212 \\sim C213 \\sim C214 \\sim C215 \\sim C216: within 2A with
sigma of 0.04 and sigma for terminal atoms of 0.08 within 2A
C221 \\sim C241 \\sim C242 \\sim C243 \\sim C244 \\sim C245: within 2A with
sigma of 0.04 and sigma for terminal atoms of 0.08 within 2A
C221 \\sim C222 \\sim C223 \\sim C224 \\sim C225 \\sim C226: within 2A with
sigma of 0.04 and sigma for terminal atoms of 0.08 within 2A
C3 \\sim C4 \\sim C5 \\sim C6 \\sim C7 \\sim C8: within 2A with sigma of 0.04
and sigma for terminal atoms of 0.08 within 2A
3. Rigid body (RIGU) restrains
 All non-hydrogen atoms
 with sigma for 1-2 distances of 0.004 and sigma for 1-3 distances of 0.004
4. Others
 Fixed Sof: C212(0.5) H212(0.5) C213(0.5) H213(0.5) C214(0.5) H214(0.5)
 C215(0.5) H215(0.5) C216(0.5) H216(0.5) C222(0.5) H222(0.5) C223(0.5)
 H223(0.5) C224(0.5) H224(0.5) C225(0.5) H225(0.5) C226(0.5) H226(0.5)
 C231(0.5) H231(0.5) C232(0.5) H232(0.5) C233(0.5) H233(0.5) C234(0.5)
 H234(0.5) C235(0.5) H235(0.5) C241(0.5) H241(0.5) C242(0.5) H242(0.5)
 C243(0.5) H243(0.5) C244(0.5) H244(0.5) C245(0.5) H245(0.5) C421(0.5)
 H421(0.5) C422(0.5) H422(0.5) C423(0.5) H423(0.5) C424(0.5) H424(0.5)
 C425(0.5) H425(0.5) C430(0.5) H430(0.5) C431(0.5) H431(0.5) C432(0.5)
 H432(0.5) C433(0.5) H433(0.5) C434(0.5) H434(0.5)
5.a Secondary CH2 refined with riding coordinates:
 C50(H50A,H50B), C60(H60A,H60B)
5.b Aromatic/amide H refined with riding coordinates:
 N1(H1), N2(H2), C4(H4), C5(H5), C6(H6), C7(H7), C112(H112), C113(H113),
 C114(H114), C115(H115), C116(H116), C122(H122), C123(H123), C124(H124),
 C125(H125), C126(H126), C212(H212), C213(H213), C214(H214), C215(H215),
 C216(H216), C222(H222), C223(H223), C224(H224), C225(H225), C226(H226),
 C231(H231), C232(H232), C233(H233), C234(H234), C235(H235), C241(H241),
 C242(H242), C243(H243), C244(H244), C245(H245), C311(H311), C312(H312),
 C313(H313), C314(H314), C315(H315), C321(H321), C322(H322), C323(H323),
 C324(H324), C325(H325), C411(H411), C412(H412), C413(H413), C414(H414),
 C415(H415), C421(H421), C422(H422), C423(H423), C424(H424), C425(H425),
 C430(H430), C431(H431), C432(H432), C433(H433), C434(H434)
;
_smtbx_masks_void_probe_radius 1.2
_smtbx_masks_void_truncation_radius 1.2
_olex2_submission_special_instructions 'No special instructions were received'
_oxdiff_exptl_absorpt_empirical_details
;
Empirical correction (ABSPACK) includes:
- Absorption correction using spherical harmonics
- Frame scaling
;
_oxdiff_exptl_absorpt_empirical_full_max 1.155
_oxdiff_exptl_absorpt_empirical_full_min 0.899

loop_
_space_group_symop_operation_xyz
'x, y, z'
'-x, y, -z+1/2'
'-x, -y, -z'
'x, -y, z-1/2'

loop_
_atom_site_label
_atom_site_type_symbol
_atom_site_fract_x
_atom_site_fract_y
_atom_site_fract_z
_atom_site_U_iso_or_equiv
_atom_site_adp_type
_atom_site_occupancy
_atom_site_site_symmetry_order
_atom_site_calc_flag
_atom_site_refinement_flags_posn
_atom_site_refinement_flags_adp
_atom_site_refinement_flags_occupancy
_atom_site_disorder_assembly
_atom_site_disorder_group
Ru1 Ru 0.75494(2) 0.63047(2) 0.62825(2) 0.01551(7) Uani 1 1 d . . . . .
Cl1 Cl 0.67003(4) 0.46300(7) 0.60548(3) 0.02710(17) Uani 1 1 d . . . . .
S1 S 0.67484(7) 0.69037(10) 0.68603(4) 0.0470(3) Uani 1 1 d . . . A 1
P1 P 0.79885(4) 0.60575(7) 0.55470(3) 0.01648(16) Uani 1 1 d . . . . .
P2 P 0.68279(4) 0.74794(6) 0.56985(3) 0.01622(15) Uani 1 1 d . . . . .
P3 P 0.84537(4) 0.52752(7) 0.68503(3) 0.01940(16) Uani 1 1 d . . . . .
P4 P 0.85392(4) 0.75701(7) 0.65715(3) 0.01737(16) Uani 1 1 d . . . . .
O1 O 0.6351(2) 0.2700(3) 0.72131(14) 0.0691(10) Uani 1 1 d . . . A 1
N1 N 0.6477(2) 0.4667(3) 0.70899(13) 0.0472(9) Uani 1 1 d . . . A 1
H1 H 0.664542 0.450067 0.682857 0.057 Uiso 1 1 calc R U . A 1
N2 N 0.6148(2) 0.6112(4) 0.75878(13) 0.0595(12) Uani 1 1 d . . . A 1
H2 H 0.611181 0.683554 0.765948 0.071 Uiso 1 1 calc R U . A 1
C1 C 0.6442(2) 0.5797(5) 0.71980(14) 0.0466(11) Uani 1 1 d . . . A 1
C2 C 0.6267(3) 0.3716(5) 0.73596(18) 0.0593(12) Uani 1 1 d . . . A 1
C3 C 0.5977(3) 0.4057(6) 0.77815(18) 0.0641(13) Uani 1 1 d . U . A 1
C4 C 0.5748(3) 0.3164(7) 0.8092(2) 0.0800(18) Uani 1 1 d . U . A 1
H4 H 0.580023 0.237622 0.802831 0.096 Uiso 1 1 calc R U . A 1
C5 C 0.5453(4) 0.3537(7) 0.8482(2) 0.095(2) Uani 1 1 d . U . A 1
H5 H 0.532110 0.298832 0.869747 0.114 Uiso 1 1 calc R U . A 1
C6 C 0.5343(4) 0.4725(7) 0.8570(2) 0.093(2) Uani 1 1 d . U . A 1
H6 H 0.510146 0.492237 0.882836 0.112 Uiso 1 1 calc R U . A 1
C7 C 0.5584(3) 0.5669(7) 0.82802(17) 0.085(2) Uani 1 1 d . U . A 1
H7 H 0.554166 0.645786 0.834577 0.102 Uiso 1 1 calc R U . A 1
C8 C 0.5891(2) 0.5215(6) 0.78873(16) 0.0622(14) Uani 1 1 d . U . A 1
C50 C 0.74571(17) 0.7301(3) 0.52473(11) 0.0199(6) Uani 1 1 d . . . . .
H50A H 0.777980 0.797465 0.522549 0.024 Uiso 1 1 calc R U . . .
H50B H 0.717871 0.710379 0.493209 0.024 Uiso 1 1 calc R U . . .
C60 C 0.91786(17) 0.6426(3) 0.68754(11) 0.0218(6) Uani 1 1 d . . . . .
H60A H 0.958465 0.622291 0.669748 0.026 Uiso 1 1 calc R U . . .
H60B H 0.939462 0.663565 0.720272 0.026 Uiso 1 1 calc R U . . .
C111 C 0.77137(16) 0.4795(3) 0.51579(11) 0.0195(6) Uani 1 1 d . . . . .
C112 C 0.74215(18) 0.4900(3) 0.46706(11) 0.0244(7) Uani 1 1 d . . . . .
H112 H 0.730366 0.563155 0.453762 0.029 Uiso 1 1 calc R U . . .
C113 C 0.73050(19) 0.3910(3) 0.43810(12) 0.0304(7) Uani 1 1 d . . . . .
H113 H 0.709954 0.398548 0.405726 0.037 Uiso 1 1 calc R U . . .
C114 C 0.7491(2) 0.2824(3) 0.45692(13) 0.0338(8) Uani 1 1 d . . . . .
H114 H 0.741607 0.216925 0.437309 0.041 Uiso 1 1 calc R U . . .
C115 C 0.7789(2) 0.2710(3) 0.50512(14) 0.0348(8) Uani 1 1 d . . . . .
H115 H 0.791805 0.197708 0.517933 0.042 Uiso 1 1 calc R U . . .
C116 C 0.78954(19) 0.3687(3) 0.53452(12) 0.0267(7) Uani 1 1 d . . . . .
H116 H 0.808995 0.360080 0.567017 0.032 Uiso 1 1 calc R U . . .
C121 C 0.89834(17) 0.6186(3) 0.54584(11) 0.0203(6) Uani 1 1 d . . . . .
C122 C 0.92173(19) 0.6938(3) 0.51217(12) 0.0257(7) Uani 1 1 d . . . . .
H122 H 0.886651 0.742692 0.493782 0.031 Uiso 1 1 calc R U . . .
C123 C 0.9982(2) 0.6946(3) 0.50650(14) 0.0341(8) Uani 1 1 d . . . . .
H123 H 1.014537 0.745373 0.484564 0.041 Uiso 1 1 calc R U . . .
C124 C 1.05029(19) 0.6202(4) 0.53335(14) 0.0367(8) Uani 1 1 d . . . . .
H124 H 1.101407 0.621854 0.529455 0.044 Uiso 1 1 calc R U . . .
C125 C 1.02667(19) 0.5438(3) 0.56582(13) 0.0344(8) Uani 1 1 d . . . . .
H125 H 1.061524 0.493245 0.583440 0.041 Uiso 1 1 calc R U . . .
C126 C 0.95076(18) 0.5431(3) 0.57191(12) 0.0250(7) Uani 1 1 d . . . . .
H126 H 0.934648 0.491554 0.593672 0.030 Uiso 1 1 calc R U . . .
C211 C 0.6662(2) 0.9030(3) 0.57618(13) 0.0307(7) Uani 1 1 d . U . . .
C212 C 0.6173(5) 0.9339(7) 0.6100(3) 0.044(2) Uani 0.5 1 d . U P B 1
H212 H 0.599053 0.876624 0.628508 0.052 Uiso 0.5 1 calc R U P B 1
C213 C 0.5968(6) 1.0517(9) 0.6152(4) 0.066(3) Uani 0.5 1 d . U P B 1
H213 H 0.570425 1.074298 0.639596 0.079 Uiso 0.5 1 calc R U P B 1
C214 C 0.6175(8) 1.1346(10) 0.5823(6) 0.073(4) Uani 0.5 1 d . U P B 1
H214 H 0.604192 1.212505 0.584505 0.088 Uiso 0.5 1 calc R U P B 1
C215 C 0.6540(16) 1.101(2) 0.5504(9) 0.066(6) Uani 0.5 1 d . U P B 1
H215 H 0.669152 1.158066 0.530293 0.079 Uiso 0.5 1 calc R U P B 1
C216 C 0.6741(9) 0.9838(17) 0.5422(8) 0.046(4) Uani 0.5 1 d . U P B 1
H216 H 0.692227 0.962846 0.514262 0.055 Uiso 0.5 1 calc R U P B 1
C221 C 0.58757(17) 0.7022(3) 0.54272(12) 0.0239(6) Uani 1 1 d . U . . .
C222 C 0.5289(4) 0.7437(9) 0.5700(3) 0.0318(16) Uani 0.5 1 d . U P C 1
H222 H 0.542296 0.786660 0.598103 0.038 Uiso 0.5 1 calc R U P C 1
C223 C 0.4539(4) 0.7174(9) 0.5529(3) 0.0352(18) Uani 0.5 1 d . U P C 1
H223 H 0.416357 0.736484 0.571162 0.042 Uiso 0.5 1 calc R U P C 1
C224 C 0.4333(12) 0.6630(18) 0.5092(7) 0.026(3) Uani 0.5 1 d . U P C 1
H224 H 0.381991 0.652579 0.496310 0.031 Uiso 0.5 1 calc R U P C 1
C225 C 0.4906(8) 0.6239(10) 0.4846(5) 0.035(3) Uani 0.5 1 d . U P C 1
H225 H 0.477985 0.580958 0.456444 0.041 Uiso 0.5 1 calc R U P C 1
C226 C 0.5681(7) 0.6499(10) 0.5028(4) 0.032(2) Uani 0.5 1 d . U P C 1
H226 H 0.605788 0.628205 0.485115 0.038 Uiso 0.5 1 calc R U P C 1
C231 C 0.6868(4) 0.9539(6) 0.6243(2) 0.0264(13) Uani 0.5 1 d . U P B 2
H231 H 0.704908 0.907819 0.650814 0.032 Uiso 0.5 1 calc R U P B 2
C232 C 0.6782(4) 1.0735(6) 0.6287(3) 0.0344(15) Uani 0.5 1 d . U P B 2
H232 H 0.686022 1.108303 0.658877 0.041 Uiso 0.5 1 calc R U P B 2
C233 C 0.6583(6) 1.1396(9) 0.5883(4) 0.0406(19) Uani 0.5 1 d . U P B 2
H233 H 0.654685 1.219874 0.591632 0.049 Uiso 0.5 1 calc R U P B 2
C234 C 0.6425(15) 1.0891(19) 0.5398(6) 0.036(3) Uani 0.5 1 d . U P B 2
H234 H 0.627298 1.134562 0.512597 0.044 Uiso 0.5 1 calc R U P B 2
C235 C 0.6513(9) 0.9728(17) 0.5372(6) 0.030(3) Uani 0.5 1 d . U P B 2
H235 H 0.646858 0.938757 0.506967 0.036 Uiso 0.5 1 calc R U P B 2
C241 C 0.5371(4) 0.6679(9) 0.5709(3) 0.0342(17) Uani 0.5 1 d . U P C 2
H241 H 0.552979 0.661626 0.603959 0.041 Uiso 0.5 1 calc R U P C 2
C242 C 0.4608(5) 0.6413(10) 0.5512(3) 0.048(2) Uani 0.5 1 d . U P C 2
H242 H 0.425025 0.628804 0.571416 0.057 Uiso 0.5 1 calc R U P C 2
C243 C 0.4396(12) 0.6340(18) 0.5040(8) 0.032(4) Uani 0.5 1 d . U P C 2
H243 H 0.390437 0.609510 0.491321 0.039 Uiso 0.5 1 calc R U P C 2
C244 C 0.4903(8) 0.6627(11) 0.4735(5) 0.033(3) Uani 0.5 1 d . U P C 2
H244 H 0.473781 0.663139 0.440439 0.039 Uiso 0.5 1 calc R U P C 2
C245 C 0.5644(7) 0.6905(9) 0.4913(4) 0.027(2) Uani 0.5 1 d . U P C 2
H245 H 0.599633 0.701803 0.470640 0.032 Uiso 0.5 1 calc R U P C 2
C310 C 0.89178(19) 0.3917(3) 0.67315(11) 0.0243(7) Uani 1 1 d . . . . .
C311 C 0.9708(2) 0.3773(3) 0.68263(12) 0.0307(7) Uani 1 1 d . . . . .
H311 H 1.001928 0.438218 0.695796 0.037 Uiso 1 1 calc R U . . .
C312 C 1.0032(2) 0.2719(4) 0.67245(15) 0.0463(11) Uani 1 1 d . . . . .
H312 H 1.056054 0.262614 0.678207 0.056 Uiso 1 1 calc R U . . .
C313 C 0.9566(3) 0.1808(4) 0.65373(19) 0.0632(15) Uani 1 1 d . . . . .
H313 H 0.978362 0.110054 0.647283 0.076 Uiso 1 1 calc R U . . .
C314 C 0.8784(3) 0.1937(4) 0.64454(17) 0.0517(12) Uani 1 1 d . . . . .
H314 H 0.847538 0.132089 0.631799 0.062 Uiso 1 1 calc R U . . .
C315 C 0.8455(2) 0.2994(3) 0.65437(13) 0.0325(8) Uani 1 1 d . . . . .
H315 H 0.792650 0.308181 0.648367 0.039 Uiso 1 1 calc R U . . .
C320 C 0.83151(18) 0.5051(3) 0.74754(11) 0.0250(7) Uani 1 1 d . . . . .
C321 C 0.8124(2) 0.3953(3) 0.76267(13) 0.0389(9) Uani 1 1 d . . . . .
H321 H 0.809029 0.332704 0.741511 0.047 Uiso 1 1 calc R U . . .
C322 C 0.7982(3) 0.3787(4) 0.80915(14) 0.0452(10) Uani 1 1 d . . . . .
H322 H 0.785314 0.304911 0.818826 0.054 Uiso 1 1 calc R U . . .
C323 C 0.8031(2) 0.4690(4) 0.84078(13) 0.0422(9) Uani 1 1 d . . . . .
H323 H 0.793839 0.456937 0.871948 0.051 Uiso 1 1 calc R U . . .
C324 C 0.8218(3) 0.5785(4) 0.82630(14) 0.0498(11) Uani 1 1 d . . . . .
H324 H 0.824709 0.640621 0.847713 0.060 Uiso 1 1 calc R U . . .
C325 C 0.8362(2) 0.5966(4) 0.77997(13) 0.0397(9) Uani 1 1 d . . . . .
H325 H 0.849097 0.670623 0.770580 0.048 Uiso 1 1 calc R U . . .
C410 C 0.91299(18) 0.8362(3) 0.62025(11) 0.0221(6) Uani 1 1 d . . . . .
C411 C 0.87882(19) 0.9176(3) 0.58666(11) 0.0248(7) Uani 1 1 d . . . . .
H411 H 0.826175 0.929006 0.582515 0.030 Uiso 1 1 calc R U . . .
C412 C 0.9226(2) 0.9821(3) 0.55927(12) 0.0289(7) Uani 1 1 d . . . . .
H412 H 0.899051 1.034653 0.536453 0.035 Uiso 1 1 calc R U . . .
C413 C 1.0014(2) 0.9679(3) 0.56602(13) 0.0321(8) Uani 1 1 d . . . . .
H413 H 1.030698 1.011041 0.547853 0.039 Uiso 1 1 calc R U . . .
C414 C 1.0360(2) 0.8894(3) 0.59984(13) 0.0331(8) Uani 1 1 d . . . . .
H414 H 1.088929 0.880491 0.604712 0.040 Uiso 1 1 calc R U . . .
C415 C 0.99233(18) 0.8236(3) 0.62662(12) 0.0265(7) Uani 1 1 d . . . . .
H415 H 1.016264 0.770488 0.649070 0.032 Uiso 1 1 calc R U . . .
C420 C 0.84787(19) 0.8673(3) 0.70356(12) 0.0247(7) Uani 1 1 d . U . . .
C421 C 0.9023(6) 0.9507(9) 0.7112(4) 0.061(3) Uani 0.5 1 d . . P D 2
H421 H 0.938723 0.955392 0.690926 0.073 Uiso 0.5 1 calc R U P D 2
C422 C 0.9049(7) 1.0297(11) 0.7488(5) 0.078(4) Uani 0.5 1 d . . P D 2
H422 H 0.942298 1.087312 0.752614 0.094 Uiso 0.5 1 calc R U P D 2
C423 C 0.8547(7) 1.0251(10) 0.7801(4) 0.035(2) Uani 0.5 1 d . . P D 2
H423 H 0.855954 1.080057 0.804422 0.042 Uiso 0.5 1 calc R U P D 2
C424 C 0.8022(5) 0.9373(8) 0.7748(3) 0.047(2) Uani 0.5 1 d . . P D 2
H424 H 0.767175 0.931406 0.795972 0.057 Uiso 0.5 1 calc R U P D 2
C425 C 0.8007(5) 0.8570(8) 0.7382(3) 0.046(2) Uani 0.5 1 d . . P D 2
H425 H 0.767218 0.794212 0.736658 0.056 Uiso 0.5 1 calc R U P D 2
C430 C 0.8985(6) 0.8958(7) 0.7406(3) 0.047(2) Uani 0.5 1 d . U P D 1
H430 H 0.944871 0.856198 0.745922 0.056 Uiso 0.5 1 calc R U P D 1
C431 C 0.8854(9) 0.9852(9) 0.7732(4) 0.052(3) Uani 0.5 1 d . U P D 1
H431 H 0.920983 0.997910 0.800813 0.063 Uiso 0.5 1 calc R U P D 1
C432 C 0.8218(7) 1.0518(9) 0.7645(4) 0.044(2) Uani 0.5 1 d . U P D 1
H432 H 0.813639 1.109886 0.786114 0.053 Uiso 0.5 1 calc R U P D 1
C433 C 0.7694(5) 1.0338(7) 0.7238(4) 0.050(2) Uani 0.5 1 d . U P D 1
H433 H 0.726525 1.081434 0.717024 0.060 Uiso 0.5 1 calc R U P D 1
C434 C 0.7807(4) 0.9435(7) 0.6926(3) 0.0414(19) Uani 0.5 1 d . U P D 1
H434 H 0.745435 0.931466 0.664799 0.050 Uiso 0.5 1 calc R U P D 1
P5 P 0.75388(8) 0.91076(12) 0.39977(4) 0.0543(3) Uani 1 1 d . . . . .
F1 F 0.71144(17) 0.8850(3) 0.34667(9) 0.0606(8) Uani 1 1 d . . . . .
F2 F 0.6752(2) 0.9376(5) 0.41671(13) 0.1158(16) Uani 1 1 d . . . . .
F3 F 0.7466(3) 0.7765(3) 0.41300(10) 0.1020(14) Uani 1 1 d . . . . .
F4 F 0.83399(19) 0.8825(3) 0.38316(11) 0.0705(8) Uani 1 1 d . . . . .
F5 F 0.76434(19) 1.0429(2) 0.38599(11) 0.0704(8) Uani 1 1 d . . . . .
F6 F 0.7967(2) 0.9362(3) 0.45310(10) 0.0850(10) Uani 1 1 d . . . . .

loop_
_atom_site_aniso_label
_atom_site_aniso_U_11
_atom_site_aniso_U_22
_atom_site_aniso_U_33
_atom_site_aniso_U_23
_atom_site_aniso_U_13
_atom_site_aniso_U_12
Ru1 0.01525(12) 0.01769(13) 0.01337(12) -0.00164(9) 0.00167(8) 0.00103(9)
Cl1 0.0219(4) 0.0211(4) 0.0388(5) -0.0014(3) 0.0062(3) -0.0040(3)
S1 0.0606(7) 0.0542(6) 0.0338(5) 0.0165(5) 0.0307(5) 0.0310(5)
P1 0.0151(3) 0.0191(4) 0.0151(4) -0.0032(3) 0.0022(3) 0.0002(3)
P2 0.0158(3) 0.0167(4) 0.0162(4) -0.0009(3) 0.0025(3) 0.0003(3)
P3 0.0204(4) 0.0207(4) 0.0160(4) -0.0019(3) -0.0002(3) 0.0035(3)
P4 0.0169(4) 0.0187(4) 0.0159(4) -0.0047(3) 0.0012(3) 0.0010(3)
O1 0.071(2) 0.062(2) 0.079(3) 0.0285(19) 0.026(2) 0.0087(18)
N1 0.0408(19) 0.063(2) 0.0406(19) 0.0217(17) 0.0160(15) 0.0070(17)
N2 0.044(2) 0.105(3) 0.0354(19) 0.025(2) 0.0244(16) 0.030(2)
C1 0.0292(19) 0.087(3) 0.0260(19) 0.019(2) 0.0131(15) 0.027(2)
C2 0.043(2) 0.085(3) 0.051(3) 0.029(2) 0.010(2) 0.013(2)
C3 0.039(2) 0.104(4) 0.051(3) 0.037(3) 0.015(2) 0.016(3)
C4 0.043(3) 0.139(5) 0.061(3) 0.049(3) 0.018(2) 0.012(3)
C5 0.071(4) 0.142(5) 0.079(4) 0.053(4) 0.036(3) 0.027(4)
C6 0.073(4) 0.148(6) 0.069(4) 0.037(4) 0.039(3) 0.029(4)
C7 0.054(3) 0.170(6) 0.038(3) 0.035(3) 0.031(2) 0.037(4)
C8 0.031(2) 0.122(4) 0.037(2) 0.030(3) 0.0159(18) 0.024(3)
C50 0.0203(15) 0.0222(15) 0.0174(14) -0.0002(12) 0.0033(11) 0.0014(12)
C60 0.0182(14) 0.0248(16) 0.0216(15) -0.0010(12) 0.0008(12) 0.0022(12)
C111 0.0141(14) 0.0245(15) 0.0206(15) -0.0079(12) 0.0049(11) -0.0034(11)
C112 0.0231(16) 0.0298(17) 0.0210(15) -0.0045(13) 0.0053(12) -0.0048(13)
C113 0.0258(17) 0.044(2) 0.0230(17) -0.0125(14) 0.0072(13) -0.0101(14)
C114 0.0314(18) 0.0354(19) 0.0363(19) -0.0186(15) 0.0108(15) -0.0100(15)
C115 0.037(2) 0.0245(18) 0.044(2) -0.0073(15) 0.0090(16) -0.0015(14)
C116 0.0289(17) 0.0282(17) 0.0233(16) -0.0037(13) 0.0051(13) 0.0001(13)
C121 0.0168(14) 0.0228(15) 0.0215(15) -0.0092(12) 0.0038(11) -0.0015(11)
C122 0.0263(16) 0.0266(17) 0.0260(17) -0.0053(13) 0.0091(13) -0.0036(13)
C123 0.0290(17) 0.040(2) 0.037(2) -0.0145(16) 0.0167(15) -0.0108(15)
C124 0.0182(16) 0.051(2) 0.042(2) -0.0245(17) 0.0087(14) -0.0040(15)
C125 0.0214(16) 0.043(2) 0.036(2) -0.0199(16) -0.0024(14) 0.0046(14)
C126 0.0223(15) 0.0289(17) 0.0235(16) -0.0101(13) 0.0025(12) 0.0019(12)
C211 0.042(2) 0.0187(16) 0.0329(18) -0.0010(13) 0.0116(15) 0.0028(14)
C212 0.062(5) 0.039(4) 0.030(4) -0.001(3) 0.008(3) 0.028(4)
C213 0.083(7) 0.052(5) 0.058(6) -0.018(4) -0.003(5) 0.044(5)
C214 0.057(7) 0.028(5) 0.131(10) -0.007(5) 0.008(7) 0.025(6)
C215 0.050(11) 0.021(6) 0.130(15) 0.017(9) 0.022(11) 0.007(6)
C216 0.033(10) 0.029(6) 0.079(10) 0.019(6) 0.020(7) 0.009(6)
C221 0.0176(14) 0.0282(17) 0.0240(16) 0.0068(13) -0.0024(12) -0.0013(12)
C222 0.021(3) 0.053(5) 0.021(3) -0.010(4) 0.002(2) -0.005(3)
C223 0.020(3) 0.059(5) 0.028(4) -0.010(4) 0.009(3) -0.006(4)
C224 0.014(4) 0.029(9) 0.033(5) -0.003(4) -0.002(3) 0.004(5)
C225 0.024(4) 0.035(7) 0.042(7) -0.025(5) -0.003(4) 0.000(5)
C226 0.016(3) 0.045(7) 0.032(5) -0.011(4) -0.002(4) 0.007(4)
C231 0.027(3) 0.024(3) 0.029(3) -0.007(3) 0.007(3) 0.005(3)
C232 0.042(4) 0.023(3) 0.040(4) -0.012(3) 0.010(3) 0.003(3)
C233 0.042(5) 0.022(4) 0.058(5) -0.002(3) 0.008(5) 0.007(4)
C234 0.044(7) 0.027(5) 0.037(5) 0.004(4) 0.004(4) -0.002(5)
C235 0.032(9) 0.028(4) 0.028(4) 0.001(3) -0.001(5) -0.002(5)
C241 0.023(3) 0.054(5) 0.023(4) 0.004(4) -0.001(2) -0.005(3)
C242 0.021(4) 0.078(7) 0.044(4) 0.006(5) 0.002(3) -0.015(4)
C243 0.018(6) 0.029(9) 0.046(6) -0.001(5) -0.007(4) -0.003(5)
C244 0.028(4) 0.036(7) 0.031(5) 0.001(4) -0.007(3) 0.003(4)
C245 0.022(4) 0.039(6) 0.017(4) 0.000(4) -0.004(3) 0.005(4)
C310 0.0325(17) 0.0238(16) 0.0150(14) 0.0003(12) -0.0004(12) 0.0069(13)
C311 0.0325(18) 0.0280(17) 0.0278(17) -0.0049(14) -0.0062(14) 0.0066(14)
C312 0.038(2) 0.046(2) 0.047(2) -0.0150(19) -0.0149(18) 0.0219(17)
C313 0.056(3) 0.045(3) 0.075(3) -0.031(2) -0.029(2) 0.030(2)
C314 0.052(2) 0.033(2) 0.060(3) -0.018(2) -0.023(2) 0.0133(18)
C315 0.0349(19) 0.0276(18) 0.0311(19) -0.0049(14) -0.0062(15) 0.0068(14)
C320 0.0215(15) 0.0342(18) 0.0177(15) -0.0010(13) -0.0022(12) 0.0056(13)
C321 0.060(3) 0.0330(19) 0.0257(18) 0.0053(15) 0.0121(17) 0.0095(17)
C322 0.056(3) 0.048(2) 0.033(2) 0.0169(17) 0.0138(18) 0.0130(19)
C323 0.034(2) 0.072(3) 0.0200(17) 0.0059(17) 0.0047(15) 0.0075(19)
C324 0.056(3) 0.072(3) 0.0236(19) -0.0161(19) 0.0124(18) -0.015(2)
C325 0.046(2) 0.050(2) 0.0251(18) -0.0112(16) 0.0114(16) -0.0142(18)
C410 0.0248(15) 0.0250(16) 0.0168(14) -0.0074(12) 0.0045(12) -0.0007(12)
C411 0.0239(16) 0.0265(17) 0.0237(16) -0.0057(13) 0.0032(12) -0.0008(13)
C412 0.0337(18) 0.0297(18) 0.0236(17) -0.0018(14) 0.0061(14) 0.0002(14)
C413 0.0353(18) 0.038(2) 0.0262(17) -0.0020(14) 0.0136(14) -0.0060(15)
C414 0.0253(17) 0.045(2) 0.0310(18) -0.0025(15) 0.0102(14) -0.0011(15)
C415 0.0234(15) 0.0332(18) 0.0231(16) -0.0002(13) 0.0045(13) 0.0013(13)
C420 0.0298(16) 0.0210(16) 0.0244(16) -0.0082(13) 0.0077(13) -0.0038(12)
C421 0.075(6) 0.062(6) 0.057(6) -0.040(5) 0.044(5) -0.046(5)
C422 0.101(8) 0.074(8) 0.073(7) -0.056(6) 0.055(7) -0.063(7)
C423 0.048(6) 0.035(6) 0.024(5) -0.014(4) 0.010(4) 0.000(4)
C424 0.043(4) 0.061(5) 0.043(5) -0.035(4) 0.022(4) -0.014(4)
C425 0.043(4) 0.058(5) 0.042(4) -0.033(4) 0.018(3) -0.026(4)
C430 0.069(5) 0.021(4) 0.039(4) -0.008(3) -0.024(4) 0.014(3)
C431 0.092(8) 0.032(5) 0.026(5) -0.009(4) -0.012(5) 0.007(5)
C432 0.072(7) 0.031(5) 0.034(5) -0.009(4) 0.021(4) -0.004(4)
C433 0.045(4) 0.037(4) 0.069(5) -0.026(4) 0.015(4) 0.005(3)
C434 0.032(4) 0.035(4) 0.056(5) -0.024(3) 0.004(3) 0.001(3)
P5 0.0790(9) 0.0579(7) 0.0280(5) -0.0121(5) 0.0144(5) -0.0236(6)
F1 0.0803(19) 0.0718(18) 0.0303(13) -0.0071(12) 0.0107(12) -0.0328(15)
F2 0.086(2) 0.210(5) 0.061(2) -0.032(3) 0.0406(19) -0.021(3)
F3 0.202(4) 0.071(2) 0.0348(15) 0.0003(14) 0.023(2) -0.054(2)
F4 0.080(2) 0.071(2) 0.0620(18) -0.0123(15) 0.0155(15) 0.0009(16)
F5 0.098(2) 0.0477(16) 0.0661(19) -0.0185(14) 0.0159(16) -0.0056(15)
F6 0.129(3) 0.086(2) 0.0355(15) -0.0254(15) -0.0028(16) -0.017(2)

loop_
_atom_type_symbol
_atom_type_description
_atom_type_scat_dispersion_real
_atom_type_scat_dispersion_imag
_atom_type_scat_source
C C 0.0033 0.0016 'International Tables Vol C Tables 4.2.6.8 and 6.1.1.4'
H H 0.0000 0.0000 'International Tables Vol C Tables 4.2.6.8 and 6.1.1.4'
Cl Cl 0.1484 0.1585 'International Tables Vol C Tables 4.2.6.8 and 6.1.1.4'
F F 0.0171 0.0103 'International Tables Vol C Tables 4.2.6.8 and 6.1.1.4'
N N 0.0061 0.0033 'International Tables Vol C Tables 4.2.6.8 and 6.1.1.4'
O O 0.0106 0.0060 'International Tables Vol C Tables 4.2.6.8 and 6.1.1.4'
P P 0.1023 0.0942 'International Tables Vol C Tables 4.2.6.8 and 6.1.1.4'
Ru Ru -1.2594 0.8363 'International Tables Vol C Tables 4.2.6.8 and 6.1.1.4'
S S 0.1246 0.1234 'International Tables Vol C Tables 4.2.6.8 and 6.1.1.4'

loop_
_geom_angle_atom_site_label_1
_geom_angle_atom_site_label_2
_geom_angle_atom_site_label_3
_geom_angle
_geom_angle_site_symmetry_1
_geom_angle_site_symmetry_3
_geom_angle_publ_flag
S1 Ru1 Cl1 89.83(4) . . ?
P1 Ru1 Cl1 87.23(3) . . ?
P1 Ru1 S1 160.22(3) . . ?
P1 Ru1 P3 104.47(3) . . ?
P2 Ru1 Cl1 91.52(3) . . ?
P2 Ru1 S1 89.81(3) . . ?
P2 Ru1 P1 70.73(3) . . ?
P2 Ru1 P3 171.00(3) . . ?
P3 Ru1 Cl1 95.90(3) . . ?
P3 Ru1 S1 95.29(3) . . ?
P4 Ru1 Cl1 167.31(3) . . ?
P4 Ru1 S1 94.46(4) . . ?
P4 Ru1 P1 92.61(3) . . ?
P4 Ru1 P2 100.42(3) . . ?
P4 Ru1 P3 71.84(3) . . ?
C1 S1 Ru1 115.60(15) . . ?
C50 P1 Ru1 95.36(10) . . ?
C111 P1 Ru1 121.99(10) . . ?
C111 P1 C50 105.83(14) . . ?
C121 P1 Ru1 125.27(10) . . ?
C121 P1 C50 107.93(14) . . ?
C121 P1 C111 98.61(13) . . ?
C50 P2 Ru1 95.71(10) . . ?
C211 P2 Ru1 125.03(12) . . ?
C211 P2 C50 107.69(15) . . ?
C221 P2 Ru1 119.59(11) . . ?
C221 P2 C50 107.69(15) . . ?
C221 P2 C211 99.83(16) . . ?
C60 P3 Ru1 93.34(10) . . ?
C60 P3 C320 105.43(15) . . ?
C310 P3 Ru1 125.13(10) . . ?
C310 P3 C60 106.84(15) . . ?
C310 P3 C320 101.05(15) . . ?
C320 P3 Ru1 122.21(10) . . ?
C60 P4 Ru1 95.06(10) . . ?
C410 P4 Ru1 125.46(10) . . ?
C410 P4 C60 104.59(14) . . ?
C410 P4 C420 99.64(14) . . ?
C420 P4 Ru1 123.60(11) . . ?
C420 P4 C60 105.19(15) . . ?
C1 N1 H1 116.5 . . ?
C1 N1 C2 126.9(4) . . ?
C2 N1 H1 116.5 . . ?
C1 N2 H2 120.4 . . ?
C1 N2 C8 119.1(5) . . ?
C8 N2 H2 120.4 . . ?
N1 C1 S1 123.9(3) . . ?
N1 C1 N2 119.2(4) . . ?
N2 C1 S1 116.9(4) . . ?
O1 C2 N1 119.1(4) . . ?
O1 C2 C3 127.4(5) . . ?
N1 C2 C3 113.5(5) . . ?
C2 C3 C4 119.0(6) . . ?
C8 C3 C2 120.9(5) . . ?
C8 C3 C4 120.1(5) . . ?
C3 C4 H4 121.7 . . ?
C5 C4 C3 116.6(7) . . ?
C5 C4 H4 121.7 . . ?
C4 C5 H5 119.0 . . ?
C4 C5 C6 122.0(6) . . ?
C6 C5 H5 119.0 . . ?
C5 C6 H6 118.0 . . ?
C5 C6 C7 124.0(6) . . ?
C7 C6 H6 118.0 . . ?
C6 C7 H7 124.8 . . ?
C8 C7 C6 110.5(7) . . ?
C8 C7 H7 124.8 . . ?
C3 C8 N2 120.2(4) . . ?
C3 C8 C7 126.7(5) . . ?
C7 C8 N2 113.1(6) . . ?
P1 C50 H50A 112.7 . . ?
P1 C50 H50B 112.7 . . ?
P2 C50 P1 95.26(14) . . ?
P2 C50 H50A 112.7 . . ?
P2 C50 H50B 112.7 . . ?
H50A C50 H50B 110.2 . . ?
P3 C60 P4 96.99(14) . . ?
P3 C60 H60A 112.4 . . ?
P3 C60 H60B 112.4 . . ?
P4 C60 H60A 112.4 . . ?
P4 C60 H60B 112.4 . . ?
H60A C60 H60B 109.9 . . ?
C112 C111 P1 122.8(2) . . ?
C112 C111 C116 118.5(3) . . ?
C116 C111 P1 118.2(2) . . ?
C111 C112 H112 119.9 . . ?
C111 C112 C113 120.2(3) . . ?
C113 C112 H112 119.9 . . ?
C112 C113 H113 119.7 . . ?
C114 C113 C112 120.7(3) . . ?
C114 C113 H113 119.7 . . ?
C113 C114 H114 120.2 . . ?
C113 C114 C115 119.7(3) . . ?
C115 C114 H114 120.2 . . ?
C114 C115 H115 119.9 . . ?
C114 C115 C116 120.2(3) . . ?
C116 C115 H115 119.9 . . ?
C111 C116 H116 119.7 . . ?
C115 C116 C111 120.7(3) . . ?
C115 C116 H116 119.7 . . ?
C122 C121 P1 122.9(2) . . ?
C126 C121 P1 117.0(2) . . ?
C126 C121 C122 119.9(3) . . ?
C121 C122 H122 120.5 . . ?
C123 C122 C121 119.0(3) . . ?
C123 C122 H122 120.5 . . ?
C122 C123 H123 119.8 . . ?
C124 C123 C122 120.5(4) . . ?
C124 C123 H123 119.8 . . ?
C123 C124 H124 119.8 . . ?
C125 C124 C123 120.4(3) . . ?
C125 C124 H124 119.8 . . ?
C124 C125 H125 120.3 . . ?
C124 C125 C126 119.5(3) . . ?
C126 C125 H125 120.3 . . ?
C121 C126 H126 119.7 . . ?
C125 C126 C121 120.7(3) . . ?
C125 C126 H126 119.7 . . ?
C212 C211 P2 115.7(4) . . ?
C216 C211 P2 124.3(10) . . ?
C216 C211 C212 116.3(10) . . ?
C231 C211 P2 117.5(3) . . ?
C235 C211 P2 121.0(8) . . ?
C235 C211 C231 120.1(8) . . ?
C211 C212 H212 120.0 . . ?
C213 C212 C211 119.9(9) . . ?
C213 C212 H212 120.0 . . ?
C212 C213 H213 120.8 . . ?
C212 C213 C214 118.5(10) . . ?
C214 C213 H213 120.8 . . ?
C213 C214 H214 120.5 . . ?
C215 C214 C213 119.1(14) . . ?
C215 C214 H214 120.5 . . ?
C214 C215 H215 117.4 . . ?
C214 C215 C216 125(2) . . ?
C216 C215 H215 117.4 . . ?
C211 C216 C215 119(2) . . ?
C211 C216 H216 120.7 . . ?
C215 C216 H216 120.7 . . ?
C222 C221 P2 112.0(3) . . ?
C226 C221 P2 127.5(6) . . ?
C226 C221 C222 120.2(7) . . ?
C241 C221 P2 119.8(4) . . ?
C241 C221 C245 117.2(6) . . ?
C245 C221 P2 122.8(6) . . ?
C221 C222 H222 120.9 . . ?
C223 C222 C221 118.2(6) . . ?
C223 C222 H222 120.9 . . ?
C222 C223 H223 119.5 . . ?
C222 C223 C224 120.9(11) . . ?
C224 C223 H223 119.5 . . ?
C223 C224 H224 120.5 . . ?
C223 C224 C225 119.0(16) . . ?
C225 C224 H224 120.5 . . ?
C224 C225 H225 120.2 . . ?
C224 C225 C226 119.5(13) . . ?
C226 C225 H225 120.2 . . ?
C221 C226 C225 121.8(11) . . ?
C221 C226 H226 119.1 . . ?
C225 C226 H226 119.1 . . ?
C211 C231 H231 121.2 . . ?
C232 C231 C211 117.6(6) . . ?
C232 C231 H231 121.2 . . ?
C231 C232 H232 120.3 . . ?
C233 C232 C231 119.4(8) . . ?
C233 C232 H232 120.3 . . ?
C232 C233 H233 118.6 . . ?
C232 C233 C234 122.8(11) . . ?
C234 C233 H233 118.6 . . ?
C233 C234 H234 122.1 . . ?
C235 C234 C233 115.7(16) . . ?
C235 C234 H234 122.1 . . ?
C211 C235 H235 118.2 . . ?
C234 C235 C211 123.6(14) . . ?
C234 C235 H235 118.2 . . ?
C221 C241 H241 119.5 . . ?
C221 C241 C242 121.0(7) . . ?
C242 C241 H241 119.5 . . ?
C241 C242 H242 119.8 . . ?
C243 C242 C241 120.4(12) . . ?
C243 C242 H242 119.8 . . ?
C242 C243 H243 119.9 . . ?
C242 C243 C244 120.3(17) . . ?
C244 C243 H243 119.9 . . ?
C243 C244 H244 119.6 . . ?
C245 C244 C243 120.7(14) . . ?
C245 C244 H244 119.6 . . ?
C221 C245 H245 120.3 . . ?
C244 C245 C221 119.3(11) . . ?
C244 C245 H245 120.3 . . ?
C311 C310 P3 122.5(3) . . ?
C315 C310 P3 117.9(3) . . ?
C315 C310 C311 119.6(3) . . ?
C310 C311 H311 120.0 . . ?
C312 C311 C310 120.1(3) . . ?
C312 C311 H311 120.0 . . ?
C311 C312 H312 120.1 . . ?
C313 C312 C311 119.8(4) . . ?
C313 C312 H312 120.1 . . ?
C312 C313 H313 119.6 . . ?
C314 C313 C312 120.7(4) . . ?
C314 C313 H313 119.6 . . ?
C313 C314 H314 120.1 . . ?
C313 C314 C315 119.8(4) . . ?
C315 C314 H314 120.1 . . ?
C310 C315 C314 120.0(3) . . ?
C310 C315 H315 120.0 . . ?
C314 C315 H315 120.0 . . ?
C321 C320 P3 119.9(3) . . ?
C325 C320 P3 121.6(3) . . ?
C325 C320 C321 118.4(3) . . ?
C320 C321 H321 119.8 . . ?
C322 C321 C320 120.4(4) . . ?
C322 C321 H321 119.8 . . ?
C321 C322 H322 119.6 . . ?
C323 C322 C321 120.8(4) . . ?
C323 C322 H322 119.6 . . ?
C322 C323 H323 120.2 . . ?
C322 C323 C324 119.6(4) . . ?
C324 C323 H323 120.2 . . ?
C323 C324 H324 119.8 . . ?
C323 C324 C325 120.3(4) . . ?
C325 C324 H324 119.8 . . ?
C320 C325 C324 120.5(4) . . ?
C320 C325 H325 119.7 . . ?
C324 C325 H325 119.7 . . ?
C411 C410 P4 119.5(2) . . ?
C415 C410 P4 122.1(3) . . ?
C415 C410 C411 118.2(3) . . ?
C410 C411 H411 119.6 . . ?
C412 C411 C410 120.8(3) . . ?
C412 C411 H411 119.6 . . ?
C411 C412 H412 120.0 . . ?
C413 C412 C411 120.0(3) . . ?
C413 C412 H412 120.0 . . ?
C412 C413 H413 120.1 . . ?
C414 C413 C412 119.7(3) . . ?
C414 C413 H413 120.1 . . ?
C413 C414 H414 119.8 . . ?
C413 C414 C415 120.3(3) . . ?
C415 C414 H414 119.8 . . ?
C410 C415 H415 119.6 . . ?
C414 C415 C410 120.9(3) . . ?
C414 C415 H415 119.6 . . ?
C421 C420 P4 118.6(4) . . ?
C421 C420 C425 116.3(5) . . ?
C425 C420 P4 123.6(4) . . ?
C430 C420 P4 129.2(5) . . ?
C430 C420 C434 116.5(5) . . ?
C434 C420 P4 113.6(4) . . ?
C420 C421 H421 119.4 . . ?
C420 C421 C422 121.1(8) . . ?
C422 C421 H421 119.4 . . ?
C421 C422 H422 119.0 . . ?
C423 C422 C421 121.9(9) . . ?
C423 C422 H422 119.0 . . ?
C422 C423 H423 121.0 . . ?
C422 C423 C424 117.9(9) . . ?
C424 C423 H423 121.0 . . ?
C423 C424 H424 119.9 . . ?
C423 C424 C425 120.3(8) . . ?
C425 C424 H424 119.9 . . ?
C420 C425 H425 119.0 . . ?
C424 C425 C420 121.9(7) . . ?
C424 C425 H425 119.0 . . ?
C420 C430 H430 118.8 . . ?
C420 C430 C431 122.5(9) . . ?
C431 C430 H430 118.8 . . ?
C430 C431 H431 119.6 . . ?
C432 C431 C430 120.7(9) . . ?
C432 C431 H431 119.6 . . ?
C431 C432 H432 120.1 . . ?
C431 C432 C433 119.9(8) . . ?
C433 C432 H432 120.1 . . ?
C432 C433 H433 120.2 . . ?
C432 C433 C434 119.6(9) . . ?
C434 C433 H433 120.2 . . ?
C420 C434 H434 119.8 . . ?
C433 C434 C420 120.4(7) . . ?
C433 C434 H434 119.8 . . ?
F1 P5 F3 89.79(16) . . ?
F1 P5 F4 89.56(17) . . ?
F1 P5 F6 179.8(2) . . ?
F2 P5 F1 90.92(19) . . ?
F2 P5 F3 90.5(3) . . ?
F2 P5 F4 179.3(2) . . ?
F2 P5 F5 91.8(2) . . ?
F2 P5 F6 89.2(2) . . ?
F3 P5 F4 88.9(2) . . ?
F5 P5 F1 90.22(16) . . ?
F5 P5 F3 177.7(2) . . ?
F5 P5 F4 88.73(18) . . ?
F5 P5 F6 89.93(18) . . ?
F6 P5 F3 90.05(19) . . ?
F6 P5 F4 90.31(19) . . ?

loop_
_geom_bond_atom_site_label_1
_geom_bond_atom_site_label_2
_geom_bond_distance
_geom_bond_site_symmetry_2
_geom_bond_publ_flag
Ru1 Cl1 2.4610(8) . ?
Ru1 S1 2.4279(9) . ?
Ru1 P1 2.3475(8) . ?
Ru1 P2 2.3402(8) . ?
Ru1 P3 2.3854(8) . ?
Ru1 P4 2.3203(8) . ?
S1 C1 1.727(5) . ?
P1 C50 1.838(3) . ?
P1 C111 1.835(3) . ?
P1 C121 1.826(3) . ?
P2 C50 1.835(3) . ?
P2 C211 1.818(3) . ?
P2 C221 1.812(3) . ?
P3 C60 1.836(3) . ?
P3 C310 1.819(3) . ?
P3 C320 1.837(3) . ?
P4 C60 1.851(3) . ?
P4 C410 1.833(3) . ?
P4 C420 1.836(3) . ?
O1 C2 1.254(7) . ?
N1 H1 0.8600 . ?
N1 C1 1.337(6) . ?
N1 C2 1.415(6) . ?
N2 H2 0.8600 . ?
N2 C1 1.340(5) . ?
N2 C8 1.452(6) . ?
C2 C3 1.426(7) . ?
C3 C4 1.448(7) . ?
C3 C8 1.376(8) . ?
C4 H4 0.9300 . ?
C4 C5 1.361(9) . ?
C5 H5 0.9300 . ?
C5 C6 1.406(10) . ?
C6 H6 0.9300 . ?
C6 C7 1.463(9) . ?
C7 H7 0.9300 . ?
C7 C8 1.411(7) . ?
C50 H50A 0.9700 . ?
C50 H50B 0.9700 . ?
C60 H60A 0.9700 . ?
C60 H60B 0.9700 . ?
C111 C112 1.392(4) . ?
C111 C116 1.395(5) . ?
C112 H112 0.9300 . ?
C112 C113 1.395(5) . ?
C113 H113 0.9300 . ?
C113 C114 1.373(5) . ?
C114 H114 0.9300 . ?
C114 C115 1.382(5) . ?
C115 H115 0.9300 . ?
C115 C116 1.389(5) . ?
C116 H116 0.9300 . ?
C121 C122 1.396(5) . ?
C121 C126 1.390(5) . ?
C122 H122 0.9300 . ?
C122 C123 1.389(5) . ?
C123 H123 0.9300 . ?
C123 C124 1.388(6) . ?
C124 H124 0.9300 . ?
C124 C125 1.381(6) . ?
C125 H125 0.9300 . ?
C125 C126 1.383(5) . ?
C126 H126 0.9300 . ?
C211 C212 1.434(9) . ?
C211 C216 1.36(2) . ?
C211 C231 1.467(7) . ?
C211 C235 1.351(18) . ?
C212 H212 0.9300 . ?
C212 C213 1.414(11) . ?
C213 H213 0.9300 . ?
C213 C214 1.417(18) . ?
C214 H214 0.9300 . ?
C214 C215 1.25(3) . ?
C215 H215 0.9300 . ?
C215 C216 1.43(3) . ?
C216 H216 0.9300 . ?
C221 C222 1.470(8) . ?
C221 C226 1.272(12) . ?
C221 C241 1.349(8) . ?
C221 C245 1.447(11) . ?
C222 H222 0.9300 . ?
C222 C223 1.372(11) . ?
C223 H223 0.9300 . ?
C223 C224 1.377(18) . ?
C224 H224 0.9300 . ?
C224 C225 1.39(2) . ?
C225 H225 0.9300 . ?
C225 C226 1.418(16) . ?
C226 H226 0.9300 . ?
C231 H231 0.9300 . ?
C231 C232 1.390(9) . ?
C232 H232 0.9300 . ?
C232 C233 1.366(13) . ?
C233 H233 0.9300 . ?
C233 C234 1.47(2) . ?
C234 H234 0.9300 . ?
C234 C235 1.35(3) . ?
C235 H235 0.9300 . ?
C241 H241 0.9300 . ?
C241 C242 1.410(11) . ?
C242 H242 0.9300 . ?
C242 C243 1.33(2) . ?
C243 H243 0.9300 . ?
C243 C244 1.38(2) . ?
C244 H244 0.9300 . ?
C244 C245 1.365(17) . ?
C245 H245 0.9300 . ?
C310 C311 1.391(5) . ?
C310 C315 1.391(5) . ?
C311 H311 0.9300 . ?
C311 C312 1.389(5) . ?
C312 H312 0.9300 . ?
C312 C313 1.382(6) . ?
C313 H313 0.9300 . ?
C313 C314 1.375(6) . ?
C314 H314 0.9300 . ?
C314 C315 1.393(5) . ?
C315 H315 0.9300 . ?
C320 C321 1.390(5) . ?
C320 C325 1.386(5) . ?
C321 H321 0.9300 . ?
C321 C322 1.387(5) . ?
C322 H322 0.9300 . ?
C322 C323 1.362(6) . ?
C323 H323 0.9300 . ?
C323 C324 1.379(7) . ?
C324 H324 0.9300 . ?
C324 C325 1.387(5) . ?
C325 H325 0.9300 . ?
C410 C411 1.397(5) . ?
C410 C415 1.395(4) . ?
C411 H411 0.9300 . ?
C411 C412 1.393(5) . ?
C412 H412 0.9300 . ?
C412 C413 1.386(5) . ?
C413 H413 0.9300 . ?
C413 C414 1.381(5) . ?
C414 H414 0.9300 . ?
C414 C415 1.390(5) . ?
C415 H415 0.9300 . ?
C420 C421 1.352(9) . ?
C420 C425 1.390(8) . ?
C420 C430 1.302(8) . ?
C420 C434 1.470(8) . ?
C421 H421 0.9300 . ?
C421 C422 1.391(12) . ?
C422 H422 0.9300 . ?
C422 C423 1.351(14) . ?
C423 H423 0.9300 . ?
C423 C424 1.364(13) . ?
C424 H424 0.9300 . ?
C424 C425 1.382(10) . ?
C425 H425 0.9300 . ?
C430 H430 0.9300 . ?
C430 C431 1.422(14) . ?
C431 H431 0.9300 . ?
C431 C432 1.351(16) . ?
C432 H432 0.9300 . ?
C432 C433 1.368(14) . ?
C433 H433 0.9300 . ?
C433 C434 1.395(10) . ?
C434 H434 0.9300 . ?
P5 F1 1.590(3) . ?
P5 F2 1.575(4) . ?
P5 F3 1.597(3) . ?
P5 F4 1.599(3) . ?
P5 F5 1.585(3) . ?
P5 F6 1.597(3) . ?

loop_
_geom_torsion_atom_site_label_1
_geom_torsion_atom_site_label_2
_geom_torsion_atom_site_label_3
_geom_torsion_atom_site_label_4
_geom_torsion
_geom_torsion_site_symmetry_1
_geom_torsion_site_symmetry_2
_geom_torsion_site_symmetry_3
_geom_torsion_site_symmetry_4
_geom_torsion_publ_flag
Ru1 S1 C1 N1 -15.0(4) . . . . ?
Ru1 S1 C1 N2 165.6(3) . . . . ?
Ru1 P1 C50 P2 -14.25(12) . . . . ?
Ru1 P1 C111 C112 129.2(2) . . . . ?
Ru1 P1 C111 C116 -59.0(3) . . . . ?
Ru1 P1 C121 C122 -124.7(2) . . . . ?
Ru1 P1 C121 C126 59.9(3) . . . . ?
Ru1 P2 C50 P1 14.31(12) . . . . ?
Ru1 P2 C211 C212 -69.9(5) . . . . ?
Ru1 P2 C211 C216 132.8(8) . . . . ?
Ru1 P2 C211 C231 -12.2(4) . . . . ?
Ru1 P2 C211 C235 153.9(8) . . . . ?
Ru1 P2 C221 C222 89.0(4) . . . . ?
Ru1 P2 C221 C226 -97.3(7) . . . . ?
Ru1 P2 C221 C241 49.5(6) . . . . ?
Ru1 P2 C221 C245 -124.8(5) . . . . ?
Ru1 P3 C60 P4 13.71(12) . . . . ?
Ru1 P3 C310 C311 127.8(3) . . . . ?
Ru1 P3 C310 C315 -52.9(3) . . . . ?
Ru1 P3 C320 C321 107.3(3) . . . . ?
Ru1 P3 C320 C325 -69.6(3) . . . . ?
Ru1 P4 C60 P3 -14.13(12) . . . . ?
Ru1 P4 C410 C411 62.8(3) . . . . ?
Ru1 P4 C410 C415 -121.4(2) . . . . ?
Ru1 P4 C420 C421 -167.4(7) . . . . ?
Ru1 P4 C420 C425 26.8(6) . . . . ?
Ru1 P4 C420 C430 136.9(6) . . . . ?
Ru1 P4 C420 C434 -52.7(4) . . . . ?
P1 C111 C112 C113 172.6(2) . . . . ?
P1 C111 C116 C115 -171.9(3) . . . . ?
P1 C121 C122 C123 -177.5(2) . . . . ?
P1 C121 C126 C125 177.3(2) . . . . ?
P2 C211 C212 C213 -175.8(7) . . . . ?
P2 C211 C216 C215 175.6(13) . . . . ?
P2 C211 C231 C232 176.4(5) . . . . ?
P2 C211 C235 C234 -176.4(15) . . . . ?
P2 C221 C222 C223 178.7(7) . . . . ?
P2 C221 C226 C225 -177.0(7) . . . . ?
P2 C221 C241 C242 174.6(8) . . . . ?
P2 C221 C245 C244 -175.9(7) . . . . ?
P3 C310 C311 C312 -179.4(3) . . . . ?
P3 C310 C315 C314 179.8(3) . . . . ?
P3 C320 C321 C322 -176.9(3) . . . . ?
P3 C320 C325 C324 176.8(3) . . . . ?
P4 C410 C411 C412 177.8(2) . . . . ?
P4 C410 C415 C414 -176.6(3) . . . . ?
P4 C420 C421 C422 -173.8(11) . . . . ?
P4 C420 C425 C424 174.8(7) . . . . ?
P4 C420 C430 C431 179.1(8) . . . . ?
P4 C420 C434 C433 -178.1(7) . . . . ?
O1 C2 C3 C4 0.5(8) . . . . ?
O1 C2 C3 C8 -177.5(5) . . . . ?
N1 C2 C3 C4 -179.4(4) . . . . ?
N1 C2 C3 C8 2.6(7) . . . . ?
C1 N1 C2 O1 -178.5(4) . . . . ?
C1 N1 C2 C3 1.4(6) . . . . ?
C1 N2 C8 C3 2.5(6) . . . . ?
C1 N2 C8 C7 -179.1(4) . . . . ?
C2 N1 C1 S1 177.2(3) . . . . ?
C2 N1 C1 N2 -3.4(6) . . . . ?
C2 C3 C4 C5 -178.1(5) . . . . ?
C2 C3 C8 N2 -4.5(7) . . . . ?
C2 C3 C8 C7 177.4(5) . . . . ?
C3 C4 C5 C6 2.8(9) . . . . ?
C4 C3 C8 N2 177.5(4) . . . . ?
C4 C3 C8 C7 -0.6(8) . . . . ?
C4 C5 C6 C7 -5.1(11) . . . . ?
C5 C6 C7 C8 4.0(9) . . . . ?
C6 C7 C8 N2 -179.4(4) . . . . ?
C6 C7 C8 C3 -1.2(8) . . . . ?
C8 N2 C1 S1 -179.2(3) . . . . ?
C8 N2 C1 N1 1.3(6) . . . . ?
C8 C3 C4 C5 -0.1(8) . . . . ?
C50 P1 C111 C112 22.3(3) . . . . ?
C50 P1 C111 C116 -166.0(2) . . . . ?
C50 P1 C121 C122 -14.3(3) . . . . ?
C50 P1 C121 C126 170.3(2) . . . . ?
C50 P2 C211 C212 179.5(4) . . . . ?
C50 P2 C211 C216 22.3(9) . . . . ?
C50 P2 C211 C231 -122.8(4) . . . . ?
C50 P2 C211 C235 43.4(8) . . . . ?
C50 P2 C221 C222 -163.5(4) . . . . ?
C50 P2 C221 C226 10.3(7) . . . . ?
C50 P2 C221 C241 157.0(6) . . . . ?
C50 P2 C221 C245 -17.2(6) . . . . ?
C60 P3 C310 C311 21.1(3) . . . . ?
C60 P3 C310 C315 -159.6(3) . . . . ?
C60 P3 C320 C321 -148.5(3) . . . . ?
C60 P3 C320 C325 34.6(3) . . . . ?
C60 P4 C410 C411 170.1(2) . . . . ?
C60 P4 C410 C415 -14.1(3) . . . . ?
C60 P4 C420 C421 85.7(7) . . . . ?
C60 P4 C420 C425 -80.1(6) . . . . ?
C60 P4 C420 C430 30.0(7) . . . . ?
C60 P4 C420 C434 -159.6(4) . . . . ?
C111 P1 C50 P2 111.17(14) . . . . ?
C111 P1 C121 C122 95.6(3) . . . . ?
C111 P1 C121 C126 -79.8(3) . . . . ?
C111 C112 C113 C114 -1.3(5) . . . . ?
C112 C111 C116 C115 0.2(5) . . . . ?
C112 C113 C114 C115 0.7(5) . . . . ?
C113 C114 C115 C116 0.4(5) . . . . ?
C114 C115 C116 C111 -0.8(5) . . . . ?
C116 C111 C112 C113 0.9(4) . . . . ?
C121 P1 C50 P2 -144.04(13) . . . . ?
C121 P1 C111 C112 -89.2(3) . . . . ?
C121 P1 C111 C116 82.5(3) . . . . ?
C121 C122 C123 C124 1.1(5) . . . . ?
C122 C121 C126 C125 1.8(5) . . . . ?
C122 C123 C124 C125 0.5(5) . . . . ?
C123 C124 C125 C126 -0.9(5) . . . . ?
C124 C125 C126 C121 -0.2(5) . . . . ?
C126 C121 C122 C123 -2.2(5) . . . . ?
C211 P2 C50 P1 143.90(16) . . . . ?
C211 P2 C221 C222 -51.2(5) . . . . ?
C211 P2 C221 C226 122.5(7) . . . . ?
C211 P2 C221 C241 -90.7(6) . . . . ?
C211 P2 C221 C245 95.0(6) . . . . ?
C211 C212 C213 C214 7.9(15) . . . . ?
C211 C231 C232 C233 -6.1(11) . . . . ?
C212 C211 C216 C215 18.4(18) . . . . ?
C212 C213 C214 C215 -1(2) . . . . ?
C213 C214 C215 C216 3(3) . . . . ?
C214 C215 C216 C211 -13(3) . . . . ?
C216 C211 C212 C213 -16.7(13) . . . . ?
C221 P2 C50 P1 -109.25(15) . . . . ?
C221 P2 C211 C212 67.3(5) . . . . ?
C221 P2 C211 C216 -90.0(8) . . . . ?
C221 P2 C211 C231 125.0(4) . . . . ?
C221 P2 C211 C235 -68.9(8) . . . . ?
C221 C222 C223 C224 -5.9(17) . . . . ?
C221 C241 C242 C243 9.3(19) . . . . ?
C222 C221 C226 C225 -3.7(13) . . . . ?
C222 C223 C224 C225 7(3) . . . . ?
C223 C224 C225 C226 -6(3) . . . . ?
C224 C225 C226 C221 4.4(19) . . . . ?
C226 C221 C222 C223 4.4(12) . . . . ?
C231 C211 C235 C234 -11(2) . . . . ?
C231 C232 C233 C234 2.4(18) . . . . ?
C232 C233 C234 C235 -2(3) . . . . ?
C233 C234 C235 C211 6(3) . . . . ?
C235 C211 C231 C232 10.1(11) . . . . ?
C241 C221 C245 C244 9.7(12) . . . . ?
C241 C242 C243 C244 -6(3) . . . . ?
C242 C243 C244 C245 5(3) . . . . ?
C243 C244 C245 C221 -6.8(19) . . . . ?
C245 C221 C241 C242 -10.9(13) . . . . ?
C310 P3 C60 P4 142.02(14) . . . . ?
C310 P3 C320 C321 -37.3(3) . . . . ?
C310 P3 C320 C325 145.7(3) . . . . ?
C310 C311 C312 C313 -1.2(7) . . . . ?
C311 C310 C315 C314 -0.9(6) . . . . ?
C311 C312 C313 C314 0.7(8) . . . . ?
C312 C313 C314 C315 -0.3(8) . . . . ?
C313 C314 C315 C310 0.4(7) . . . . ?
C315 C310 C311 C312 1.3(5) . . . . ?
C320 P3 C60 P4 -111.05(15) . . . . ?
C320 P3 C310 C311 -88.9(3) . . . . ?
C320 P3 C310 C315 90.4(3) . . . . ?
C320 C321 C322 C323 -0.2(6) . . . . ?
C321 C320 C325 C324 -0.2(6) . . . . ?
C321 C322 C323 C324 0.4(6) . . . . ?
C322 C323 C324 C325 -0.5(7) . . . . ?
C323 C324 C325 C320 0.4(7) . . . . ?
C325 C320 C321 C322 0.1(6) . . . . ?
C410 P4 C60 P3 -142.80(14) . . . . ?
C410 P4 C420 C421 -22.4(7) . . . . ?
C410 P4 C420 C425 171.8(6) . . . . ?
C410 P4 C420 C430 -78.1(7) . . . . ?
C410 P4 C420 C434 92.3(4) . . . . ?
C410 C411 C412 C413 -1.6(5) . . . . ?
C411 C410 C415 C414 -0.7(5) . . . . ?
C411 C412 C413 C414 0.2(5) . . . . ?
C412 C413 C414 C415 0.9(5) . . . . ?
C413 C414 C415 C410 -0.6(5) . . . . ?
C415 C410 C411 C412 1.8(5) . . . . ?
C420 P4 C60 P3 112.72(15) . . . . ?
C420 P4 C410 C411 -81.3(3) . . . . ?
C420 P4 C410 C415 94.5(3) . . . . ?
C420 C421 C422 C423 2(2) . . . . ?
C420 C430 C431 C432 -6.0(18) . . . . ?
C421 C420 C425 C424 8.6(13) . . . . ?
C421 C422 C423 C424 2(2) . . . . ?
C422 C423 C424 C425 -1(2) . . . . ?
C423 C424 C425 C420 -5.0(16) . . . . ?
C425 C420 C421 C422 -6.9(16) . . . . ?
C430 C420 C434 C433 -6.4(11) . . . . ?
C430 C431 C432 C433 -0.3(19) . . . . ?
C431 C432 C433 C434 2.6(16) . . . . ?
C432 C433 C434 C420 0.7(13) . . . . ?
C434 C420 C430 C431 8.9(13) . . . . ?

loop_
_smtbx_masks_void_nr
_smtbx_masks_void_average_x
_smtbx_masks_void_average_y
_smtbx_masks_void_average_z
_smtbx_masks_void_volume
_smtbx_masks_void_count_electrons
_smtbx_masks_void_content
1 0.500 0.081 0.250 228.4 52.7 '5.2 H2O'
2 0.500 0.919 0.750 228.4 52.7 '5.2 H2O'
3 0.500 0.000 0.000 0.0 0.0 ?
4 0.500 0.000 0.500 0.0 0.0 ?
